data_7229657
loop_
_publ_author_name
'Gosavi-Mirkute, Prajkta'
'Patil, Amit'
'Lande, Dipali N.'
'Chakravarty, Debamitra'
'Gejji, Shridhar P.'
'Satpute, Surekha'
'Salunke-Gawali, Sunita'

_publ_section_title
;
 Naphthoquinone based chemosensors for transition metal ions: experiment
 and theory
;
_journal_issue 87
_journal_name_full 'RSC Advances'
_journal_page_first 55163
_journal_paper_doi 10.1039/C7RA10490A
_journal_volume 7
_journal_year 2017
_chemical_formula_moiety 'C16 H12 N2 O2'
_chemical_formula_sum 'C16 H12 N2 O2'
_chemical_formula_weight 264.28
_chemical_name_systematic
;
 ?
;
_space_group_crystal_system monoclinic
_space_group_IT_number 14
_space_group_name_Hall '-P 2yn'
_space_group_name_H-M_alt 'P 1 21/n 1'
_symmetry_space_group_name_Hall '-P 2yn'
_symmetry_space_group_name_H-M 'P 1 21/n 1'
_atom_sites_solution_hydrogens geom
_audit_creation_method SHELXL-2014
_audit_update_record
;
2016-09-27 deposited with the CCDC.
2017-11-20 downloaded from the CCDC.
;
_cell_angle_alpha 90
_cell_angle_beta 93.229(2)
_cell_angle_gamma 90
_cell_formula_units_Z 4
_cell_length_a 5.7063(4)
_cell_length_b 8.4245(6)
_cell_length_c 25.6881(19)
_cell_measurement_reflns_used 9182
_cell_measurement_temperature 100(2)
_cell_measurement_theta_max 28.35
_cell_measurement_theta_min 2.89
_cell_volume 1232.94(15)
_computing_cell_refinement 'Bruker SAINT'
_computing_data_collection 'Bruker APEX2'
_computing_data_reduction 'Bruker SAINT'
_computing_molecular_graphics 'Bruker SHELXTL'
_computing_publication_material 'Bruker SHELXTL'
_computing_structure_refinement 'SHELXL-2014 (Sheldrick 2014)'
_computing_structure_solution 'SHELXS-97 (Sheldrick 2008)'
_diffrn_ambient_temperature 100(2)
_diffrn_measured_fraction_theta_full 0.999
_diffrn_measured_fraction_theta_max 0.992
_diffrn_measurement_device_type 'Bruker PHOTON 100 CMOS'
_diffrn_measurement_method '\f and \w scans'
_diffrn_radiation_type MoK\a
_diffrn_radiation_wavelength 0.71073
_diffrn_reflns_av_R_equivalents 0.0306
_diffrn_reflns_av_unetI/netI 0.0128
_diffrn_reflns_Laue_measured_fraction_full 0.999
_diffrn_reflns_Laue_measured_fraction_max 0.992
_diffrn_reflns_limit_h_max 7
_diffrn_reflns_limit_h_min -7
_diffrn_reflns_limit_k_max 11
_diffrn_reflns_limit_k_min -11
_diffrn_reflns_limit_l_max 34
_diffrn_reflns_limit_l_min -34
_diffrn_reflns_number 48104
_diffrn_reflns_point_group_measured_fraction_full 0.999
_diffrn_reflns_point_group_measured_fraction_max 0.992
_diffrn_reflns_theta_full 25.242
_diffrn_reflns_theta_max 28.388
_diffrn_reflns_theta_min 2.893
_exptl_absorpt_coefficient_mu 0.096
_exptl_absorpt_correction_T_max 0.977
_exptl_absorpt_correction_T_min 0.970
_exptl_absorpt_correction_type multi-scan
_exptl_absorpt_process_details 'BRUKER SADABS'
_exptl_crystal_colour RED
_exptl_crystal_density_diffrn 1.424
_exptl_crystal_description BLOCK
_exptl_crystal_F_000 552
_exptl_crystal_size_max 0.34
_exptl_crystal_size_mid 0.26
_exptl_crystal_size_min 0.24
_refine_diff_density_max 0.344
_refine_diff_density_min -0.273
_refine_diff_density_rms 0.061
_refine_ls_extinction_method none
_refine_ls_goodness_of_fit_ref 1.032
_refine_ls_hydrogen_treatment Riding
_refine_ls_matrix_type full
_refine_ls_number_parameters 181
_refine_ls_number_reflns 3076
_refine_ls_number_restraints 0
_refine_ls_restrained_S_all 1.032
_refine_ls_R_factor_all 0.0445
_refine_ls_R_factor_gt 0.0393
_refine_ls_shift/su_max 0.000
_refine_ls_shift/su_mean 0.000
_refine_ls_structure_factor_coef Fsqd
_refine_ls_weighting_details 'w=1/[\s^2^(Fo^2^)+(0.0613P)^2^+0.5272P] where P=(Fo^2^+2Fc^2^)/3'
_refine_ls_weighting_scheme calc
_refine_ls_wR_factor_gt 0.1039
_refine_ls_wR_factor_ref 0.1079
_reflns_Friedel_coverage 0.000
_reflns_number_gt 2744
_reflns_number_total 3076
_reflns_threshold_expression 'I > 2\s(I)'
_cod_data_source_file c7ra10490a2.cif
_cod_data_source_block mo_2METHOXYNQ_0m
_cod_depositor_comments
;
The following automatic conversions were performed:

'_exptl_absorpt_correction_type' value 'MULTI-SCAN' changed to
'multi-scan' according to
/home/data/users/saulius/crontab/automatic-downloads/rss-feeds/RSC/lib/dictionaries/cif_core.dic
dictionary named 'cif_core.dic' version 2.4.2 from 2011-04-26.

Automatic conversion script
Id: cif_fix_values 4973 2017-02-22 13:04:09Z antanas 
;
_cod_database_code 7229657
_shelx_space_group_comment
;
The symmetry employed for this shelxl refinement is uniquely defined
by the following loop, which should always be used as a source of
symmetry information in preference to the above space-group names.
They are only intended as comments.
;
_shelxl_version_number 2014-3

loop_
_space_group_symop_operation_xyz
'x, y, z'
'-x+1/2, y+1/2, -z+1/2'
'-x, -y, -z'
'x-1/2, -y-1/2, z-1/2'

loop_
_atom_site_label
_atom_site_type_symbol
_atom_site_fract_x
_atom_site_fract_y
_atom_site_fract_z
_atom_site_U_iso_or_equiv
_atom_site_adp_type
_atom_site_occupancy
_atom_site_site_symmetry_order
_atom_site_calc_flag
_atom_site_refinement_flags_posn
_atom_site_refinement_flags_adp
O1 O 0.73937(14) 0.24107(10) 0.12857(3) 0.01789(19) Uani 1 1 d . .
O2 O -0.05520(14) -0.09873(10) 0.11000(3) 0.0207(2) Uani 1 1 d . .
N1 N 0.51288(15) 0.22622(11) 0.03477(3) 0.0144(2) Uani 1 1 d . .
H1 H 0.6478 0.2754 0.0406 0.017 Uiso 1 1 calc R U
N2 N 0.74226(16) 0.39418(11) -0.03246(4) 0.0150(2) Uani 1 1 d . .
C1 C 0.56817(18) 0.15435(12) 0.12456(4) 0.0127(2) Uani 1 1 d . .
C2 C 0.42324(18) 0.14570(12) 0.07377(4) 0.0129(2) Uani 1 1 d . .
C3 C 0.21658(19) 0.06274(13) 0.07020(4) 0.0153(2) Uani 1 1 d . .
H3 H 0.1254 0.0638 0.0381 0.018 Uiso 1 1 calc R U
C4 C 0.13259(18) -0.02573(13) 0.11316(4) 0.0143(2) Uani 1 1 d . .
C5 C 0.21281(19) -0.12357(13) 0.20439(4) 0.0161(2) Uani 1 1 d . .
H5 H 0.0691 -0.1807 0.2013 0.019 Uiso 1 1 calc R U
C6 C 0.3545(2) -0.13342(14) 0.25007(4) 0.0190(2) Uani 1 1 d . .
H6 H 0.3083 -0.1984 0.2779 0.023 Uiso 1 1 calc R U
C7 C 0.5642(2) -0.04838(14) 0.25515(4) 0.0199(2) Uani 1 1 d . .
H7 H 0.6607 -0.0559 0.2864 0.024 Uiso 1 1 calc R U
C8 C 0.63211(19) 0.04719(13) 0.21464(4) 0.0170(2) Uani 1 1 d . .
H8 H 0.7736 0.1065 0.2183 0.020 Uiso 1 1 calc R U
C9 C 0.49159(18) 0.05582(12) 0.16838(4) 0.0127(2) Uani 1 1 d . .
C10 C 0.28143(18) -0.02990(12) 0.16314(4) 0.0131(2) Uani 1 1 d . .
C11 C 0.39734(18) 0.23590(13) -0.01667(4) 0.0141(2) Uani 1 1 d . .
H11A H 0.2411 0.2856 -0.0143 0.017 Uiso 1 1 calc R U
H11B H 0.3741 0.1276 -0.0310 0.017 Uiso 1 1 calc R U
C12 C 0.54166(18) 0.33253(12) -0.05276(4) 0.0126(2) Uani 1 1 d . .
C13 C 0.46344(18) 0.35362(13) -0.10478(4) 0.0146(2) Uani 1 1 d . .
H13 H 0.3194 0.3085 -0.1179 0.018 Uiso 1 1 calc R U
C14 C 0.60123(19) 0.44205(13) -0.13682(4) 0.0153(2) Uani 1 1 d . .
H14 H 0.5533 0.4579 -0.1725 0.018 Uiso 1 1 calc R U
C15 C 0.80974(19) 0.50711(13) -0.11625(4) 0.0154(2) Uani 1 1 d . .
H15 H 0.9069 0.5685 -0.1373 0.018 Uiso 1 1 calc R U
C16 C 0.87238(19) 0.48013(13) -0.06416(4) 0.0161(2) Uani 1 1 d . .
H16 H 1.0151 0.5248 -0.0501 0.019 Uiso 1 1 calc R U

loop_
_atom_site_aniso_label
_atom_site_aniso_U_11
_atom_site_aniso_U_22
_atom_site_aniso_U_33
_atom_site_aniso_U_23
_atom_site_aniso_U_13
_atom_site_aniso_U_12
O1 0.0155(4) 0.0189(4) 0.0190(4) 0.0019(3) -0.0015(3) -0.0055(3)
O2 0.0188(4) 0.0227(4) 0.0204(4) 0.0002(3) 0.0002(3) -0.0101(3)
N1 0.0138(4) 0.0165(4) 0.0126(4) 0.0020(3) -0.0007(3) -0.0046(3)
N2 0.0140(4) 0.0171(4) 0.0138(4) 0.0000(3) 0.0000(3) -0.0023(3)
C1 0.0127(5) 0.0116(5) 0.0138(5) -0.0007(4) 0.0014(4) 0.0003(4)
C2 0.0144(5) 0.0114(5) 0.0130(5) -0.0001(4) 0.0009(4) 0.0001(4)
C3 0.0167(5) 0.0161(5) 0.0129(5) -0.0003(4) -0.0008(4) -0.0031(4)
C4 0.0144(5) 0.0131(5) 0.0155(5) -0.0018(4) 0.0013(4) -0.0028(4)
C5 0.0170(5) 0.0155(5) 0.0164(5) -0.0013(4) 0.0046(4) -0.0024(4)
C6 0.0221(5) 0.0203(5) 0.0150(5) 0.0029(4) 0.0050(4) -0.0002(4)
C7 0.0205(5) 0.0257(6) 0.0134(5) 0.0021(4) -0.0002(4) 0.0010(4)
C8 0.0144(5) 0.0201(5) 0.0164(5) 0.0004(4) 0.0002(4) -0.0010(4)
C9 0.0134(5) 0.0125(5) 0.0123(5) -0.0006(4) 0.0019(4) 0.0006(4)
C10 0.0143(5) 0.0119(5) 0.0134(5) -0.0019(4) 0.0027(4) 0.0002(4)
C11 0.0145(5) 0.0160(5) 0.0117(5) 0.0007(4) -0.0005(4) -0.0032(4)
C12 0.0133(5) 0.0109(4) 0.0135(5) -0.0005(4) 0.0013(4) 0.0003(4)
C13 0.0142(5) 0.0149(5) 0.0145(5) -0.0006(4) -0.0014(4) -0.0023(4)
C14 0.0178(5) 0.0161(5) 0.0117(5) 0.0003(4) -0.0006(4) -0.0003(4)
C15 0.0153(5) 0.0160(5) 0.0151(5) 0.0011(4) 0.0029(4) -0.0020(4)
C16 0.0134(5) 0.0184(5) 0.0163(5) -0.0001(4) -0.0006(4) -0.0039(4)

loop_
_atom_type_symbol
_atom_type_description
_atom_type_scat_dispersion_real
_atom_type_scat_dispersion_imag
_atom_type_scat_source
C C 0.0033 0.0016 'International Tables Vol C Tables 4.2.6.8 and 6.1.1.4'
H H 0.0000 0.0000 'International Tables Vol C Tables 4.2.6.8 and 6.1.1.4'
N N 0.0061 0.0033 'International Tables Vol C Tables 4.2.6.8 and 6.1.1.4'
O O 0.0106 0.0060 'International Tables Vol C Tables 4.2.6.8 and 6.1.1.4'

loop_
_geom_angle_atom_site_label_1
_geom_angle_atom_site_label_2
_geom_angle_atom_site_label_3
_geom_angle
C2 N1 C11 122.70(9)
C2 N1 H1 118.6
C11 N1 H1 118.6
C12 N2 C16 117.60(9)
O1 C1 C9 122.66(10)
O1 C1 C2 120.01(9)
C9 C1 C2 117.32(9)
N1 C2 C3 125.01(10)
N1 C2 C1 114.23(9)
C3 C2 C1 120.76(9)
C2 C3 C4 122.46(10)
C2 C3 H3 118.8
C4 C3 H3 118.8
O2 C4 C3 122.29(10)
O2 C4 C10 119.50(10)
C3 C4 C10 118.21(9)
C6 C5 C10 120.03(10)
C6 C5 H5 120.0
C10 C5 H5 120.0
C5 C6 C7 120.26(10)
C5 C6 H6 119.9
C7 C6 H6 119.9
C8 C7 C6 120.15(10)
C8 C7 H7 119.9
C6 C7 H7 119.9
C7 C8 C9 119.77(10)
C7 C8 H8 120.1
C9 C8 H8 120.1
C8 C9 C10 120.15(10)
C8 C9 C1 119.65(9)
C10 C9 C1 120.19(9)
C5 C10 C9 119.63(10)
C5 C10 C4 119.61(9)
C9 C10 C4 120.73(9)
N1 C11 C12 110.78(8)
N1 C11 H11A 109.5
C12 C11 H11A 109.5
N1 C11 H11B 109.5
C12 C11 H11B 109.5
H11A C11 H11B 108.1
N2 C12 C13 123.01(9)
N2 C12 C11 117.02(9)
C13 C12 C11 119.97(9)
C14 C13 C12 118.36(9)
C14 C13 H13 120.8
C12 C13 H13 120.8
C13 C14 C15 119.26(10)
C13 C14 H14 120.4
C15 C14 H14 120.4
C16 C15 C14 118.20(10)
C16 C15 H15 120.9
C14 C15 H15 120.9
N2 C16 C15 123.55(10)
N2 C16 H16 118.2
C15 C16 H16 118.2

loop_
_geom_bond_atom_site_label_1
_geom_bond_atom_site_label_2
_geom_bond_distance
O1 C1 1.2196(13)
O2 C4 1.2342(13)
N1 C2 1.3354(13)
N1 C11 1.4455(13)
N1 H1 0.8800
N2 C12 1.3359(13)
N2 C16 1.3442(14)
C1 C9 1.4841(14)
C1 C2 1.5066(14)
C2 C3 1.3694(14)
C3 C4 1.4363(15)
C3 H3 0.9500
C4 C10 1.4994(15)
C5 C6 1.3894(16)
C5 C10 1.3948(15)
C5 H5 0.9500
C6 C7 1.3943(16)
C6 H6 0.9500
C7 C8 1.3882(16)
C7 H7 0.9500
C8 C9 1.3975(15)
C8 H8 0.9500
C9 C10 1.3999(14)
C11 C12 1.5120(14)
C11 H11A 0.9900
C11 H11B 0.9900
C12 C13 1.3960(14)
C13 C14 1.3870(15)
C13 H13 0.9500
C14 C15 1.3873(15)
C14 H14 0.9500
C15 C16 1.3842(15)
C15 H15 0.9500
C16 H16 0.9500

loop_
_geom_hbond_atom_site_label_D
_geom_hbond_atom_site_label_H
_geom_hbond_atom_site_label_A
_geom_hbond_distance_DH
_geom_hbond_distance_HA
_geom_hbond_distance_DA
_geom_hbond_angle_DHA
_geom_hbond_site_symmetry_A
C16 H16 N2 0.95 2.56 3.3915(14) 146.5 3_765
C15 H15 O1 0.95 2.58 3.3634(13) 140.2 3_765
C13 H13 O2 0.95 2.34 3.1655(13) 145.1 3
C11 H11B O2 0.99 2.66 3.2198(13) 116.1 3
C11 H11B O2 0.99 2.66 3.2198(13) 116.1 3
C13 H13 O2 0.95 2.34 3.1655(13) 145.1 3
C15 H15 O1 0.95 2.58 3.3634(13) 140.2 3_765
C16 H16 N2 0.95 2.56 3.3915(14) 146.5 3_765

loop_
_geom_torsion_atom_site_label_1
_geom_torsion_atom_site_label_2
_geom_torsion_atom_site_label_3
_geom_torsion_atom_site_label_4
_geom_torsion
C11 N1 C2 C3 0.57(17)
C11 N1 C2 C1 -178.42(9)
O1 C1 C2 N1 6.24(14)
C9 C1 C2 N1 -174.47(9)
O1 C1 C2 C3 -172.80(10)
C9 C1 C2 C3 6.50(14)
N1 C2 C3 C4 178.05(10)
C1 C2 C3 C4 -3.02(16)
C2 C3 C4 O2 179.07(10)
C2 C3 C4 C10 -1.61(16)
C10 C5 C6 C7 0.79(17)
C5 C6 C7 C8 0.25(18)
C6 C7 C8 C9 -1.08(17)
C7 C8 C9 C10 0.87(16)
C7 C8 C9 C1 -178.20(10)
O1 C1 C9 C8 -7.03(16)
C2 C1 C9 C8 173.70(9)
O1 C1 C9 C10 173.91(10)
C2 C1 C9 C10 -5.37(14)
C6 C5 C10 C9 -1.00(16)
C6 C5 C10 C4 177.30(10)
C8 C9 C10 C5 0.17(15)
C1 C9 C10 C5 179.23(9)
C8 C9 C10 C4 -178.11(9)
C1 C9 C10 C4 0.95(15)
O2 C4 C10 C5 3.75(15)
C3 C4 C10 C5 -175.59(10)
O2 C4 C10 C9 -177.97(10)
C3 C4 C10 C9 2.69(15)
C2 N1 C11 C12 -179.10(9)
C16 N2 C12 C13 0.01(16)
C16 N2 C12 C11 179.89(9)
N1 C11 C12 N2 -1.24(13)
N1 C11 C12 C13 178.64(9)
N2 C12 C13 C14 0.32(16)
C11 C12 C13 C14 -179.56(10)
C12 C13 C14 C15 -0.45(16)
C13 C14 C15 C16 0.27(16)
C12 N2 C16 C15 -0.22(16)
C14 C15 C16 N2 0.07(17)
